data_4121629
loop_
_publ_author_name
'Ke, Zhihai'
'Tan, Chong Kiat'
'Chen, Feng'
'Yeung, Ying-Yeung'

_publ_section_title
;
 Catalytic Asymmetric Bromoetherification and Desymmetrization of Olefinic
 1,3-Diols with C2-Symmetric Sulfides.
;
_journal_issue 15
_journal_name_full 'Journal of the American Chemical Society'
_journal_page_first 5627
_journal_paper_doi 10.1021/ja5029155
_journal_volume 136
_journal_year 2014
_chemical_formula_sum 'C25 H21 Br N2 O7'
_chemical_formula_weight 541.35
_chemical_name_systematic
; 
 ? 
;
_space_group_crystal_system orthorhombic
_space_group_IT_number 19
_space_group_name_Hall 'P 2ac 2ab'
_space_group_name_H-M_alt 'P 21 21 21'
_symmetry_space_group_name_Hall 'P 2ac 2ab'
_symmetry_space_group_name_H-M 'P 21 21 21'
_atom_sites_solution_hydrogens geom
_audit_creation_method SHELXL-2013
_cell_angle_alpha 90
_cell_angle_beta 90
_cell_angle_gamma 90
_cell_formula_units_Z 4
_cell_length_a 5.6370(4)
_cell_length_b 18.6216(15)
_cell_length_c 21.6252(16)
_cell_measurement_reflns_used 2255
_cell_measurement_temperature 100(2)
_cell_measurement_theta_max 25.62
_cell_measurement_theta_min 2.89
_cell_volume 2270.0(3)
_computing_cell_refinement 'Bruker SAINT'
_computing_data_collection 'Bruker APEX2'
_computing_data_reduction 'Bruker SAINT'
_computing_molecular_graphics 'Bruker SHELXTL'
_computing_publication_material 'Bruker SHELXTL'
_computing_structure_refinement 'SHELXL-2013 (Sheldrick, 2013)'
_computing_structure_solution 'SHELXS-97 (Sheldrick 2008)'
_diffrn_ambient_temperature 100(2)
_diffrn_measured_fraction_theta_full 0.998
_diffrn_measured_fraction_theta_max 0.999
_diffrn_measurement_device_type 'Bruker D8 Venture'
_diffrn_measurement_method '\f and \w scans'
_diffrn_radiation_type MoK\a
_diffrn_radiation_wavelength 0.71073
_diffrn_reflns_av_R_equivalents 0.0859
_diffrn_reflns_av_unetI/netI 0.0592
_diffrn_reflns_Laue_measured_fraction_full 0.998
_diffrn_reflns_Laue_measured_fraction_max 0.999
_diffrn_reflns_limit_h_max 7
_diffrn_reflns_limit_h_min -6
_diffrn_reflns_limit_k_max 23
_diffrn_reflns_limit_k_min -24
_diffrn_reflns_limit_l_max 26
_diffrn_reflns_limit_l_min -28
_diffrn_reflns_number 52352
_diffrn_reflns_point_group_measured_fraction_full 0.999
_diffrn_reflns_point_group_measured_fraction_max 0.999
_diffrn_reflns_theta_full 25.242
_diffrn_reflns_theta_max 27.499
_diffrn_reflns_theta_min 2.178
_exptl_absorpt_coefficient_mu 1.862
_exptl_absorpt_correction_T_max 0.7268
_exptl_absorpt_correction_T_min 0.6656
_exptl_absorpt_correction_type multi-scan
_exptl_absorpt_process_details 'Sadabs, (Sheldrick 2008)'
_exptl_crystal_colour Colourless
_exptl_crystal_density_diffrn 1.584
_exptl_crystal_density_meas ?
_exptl_crystal_description Needle
_exptl_crystal_F_000 1104
_exptl_crystal_size_max 0.260
_exptl_crystal_size_mid 0.200
_exptl_crystal_size_min 0.160
_refine_diff_density_max 0.427
_refine_diff_density_min -0.314
_refine_diff_density_rms 0.074
_refine_ls_abs_structure_details
; 
 Flack x determined using 1560 quotients [(I+)-(I-)]/[(I+)+(I-)] 
 (Parsons and Flack (2004), Acta Cryst. A60, s61). 
;
_refine_ls_abs_structure_Flack 0.018(4)
_refine_ls_extinction_method none
_refine_ls_goodness_of_fit_ref 1.028
_refine_ls_hydrogen_treatment constr
_refine_ls_matrix_type full
_refine_ls_number_parameters 316
_refine_ls_number_reflns 5209
_refine_ls_number_restraints 0
_refine_ls_restrained_S_all 1.028
_refine_ls_R_factor_all 0.0584
_refine_ls_R_factor_gt 0.0336
_refine_ls_shift/su_max 0.000
_refine_ls_shift/su_mean 0.000
_refine_ls_structure_factor_coef Fsqd
_refine_ls_weighting_details 'w=1/[\s^2^(Fo^2^)+(0.0275P)^2^+0.3863P] where P=(Fo^2^+2Fc^2^)/3'
_refine_ls_weighting_scheme calc
_refine_ls_wR_factor_gt 0.0615
_refine_ls_wR_factor_ref 0.0664
_reflns_Friedel_coverage 0.732
_reflns_Friedel_fraction_full 1.000
_reflns_Friedel_fraction_max 1.000
_reflns_number_gt 4156
_reflns_number_total 5209
_reflns_threshold_expression 'I > 2\s(I)'
_cod_data_source_file ja5029155_si_002.cif
_cod_data_source_block D578
_cod_depositor_comments
;
The following automatic conversions were performed:

'_exptl_absorpt_correction_type' value 'Multi-scan' changed to
'multi-scan' according to
/usr/data/users/saulius/crontab/automatic-downloads/rss-feeds/ACS/lib/dictionaries/cif_core.dic
dictionary named 'cif_core.dic' version 2.4.2 from 2011-04-26.

Automatic conversion script
Id: cif_fix_values 2281 2013-09-26 08:29:07Z andrius 

 Adding full bibliography for 4121629--4121630.cif.

The following automatic conversions were performed:

'_exptl_crystal_density_meas' value 'Not Measured' was changed to '?'
- the value is perceived as not measured.

Automatic conversion script
Id: cif_fix_values 3008 2015-01-20 13:52:24Z robertas 
;
_cod_database_code 4121629
_shelx_space_group_comment
; 
The symmetry employed for this shelxl refinement is uniquely defined 
by the following loop, which should always be used as a source of 
symmetry information in preference to the above space-group names. 
They are only intended as comments. 
;
_shelx_estimated_absorpt_t_min 0.643
_shelx_estimated_absorpt_t_max 0.755
_shelxl_version_number 2013-3

loop_
_space_group_symop_operation_xyz
'x, y, z'
'-x+1/2, -y, z+1/2'
'-x, y+1/2, -z+1/2'
'x+1/2, -y+1/2, -z'

loop_
_atom_site_label
_atom_site_type_symbol
_atom_site_fract_x
_atom_site_fract_y
_atom_site_fract_z
_atom_site_U_iso_or_equiv
_atom_site_adp_type
_atom_site_occupancy
_atom_site_site_symmetry_order
_atom_site_calc_flag
_atom_site_refinement_flags_posn
_atom_site_refinement_flags_adp
Br1 Br 0.33607(6) 0.24928(2) 0.69262(2) 0.01817(9) Uani 1 1 d . .
N1 N -0.1785(6) 0.43297(16) 0.35912(13) 0.0207(7) Uani 1 1 d . .
N2 N 0.4153(5) 0.31127(17) 0.48731(14) 0.0188(7) Uani 1 1 d . .
O1 O -0.3912(5) 0.44508(15) 0.35561(12) 0.0283(7) Uani 1 1 d . .
O2 O -0.0410(5) 0.43450(14) 0.31502(11) 0.0280(7) Uani 1 1 d . .
O3 O 0.5041(5) 0.28889(14) 0.43926(12) 0.0272(7) Uani 1 1 d . .
O4 O 0.4919(5) 0.29882(14) 0.53923(12) 0.0222(6) Uani 1 1 d . .
O5 O -0.1413(5) 0.43009(13) 0.63714(10) 0.0159(5) Uani 1 1 d . .
O6 O -0.4454(4) 0.47269(14) 0.58075(11) 0.0200(6) Uani 1 1 d . .
O7 O 0.2801(4) 0.38911(13) 0.76513(10) 0.0135(5) Uani 1 1 d . .
C1 C -0.1164(6) 0.41939(19) 0.52959(15) 0.0138(8) Uani 1 1 d . .
C2 C -0.2036(6) 0.43765(19) 0.47190(16) 0.0153(8) Uani 1 1 d . .
H2A H -0.3441 0.4655 0.4679 0.018 Uiso 1 1 calc R U
C3 C -0.0807(6) 0.41430(19) 0.41977(16) 0.0155(8) Uani 1 1 d . .
C4 C 0.1238(6) 0.37452(18) 0.42329(16) 0.0170(8) Uani 1 1 d . .
H4A H 0.2072 0.3599 0.3873 0.020 Uiso 1 1 calc R U
C5 C 0.2022(6) 0.35690(18) 0.48183(16) 0.0150(8) Uani 1 1 d . .
C6 C 0.0890(6) 0.37848(19) 0.53547(15) 0.0128(8) Uani 1 1 d . .
H6 H 0.1494 0.3658 0.5750 0.015 Uiso 1 1 calc R U
C7 C -0.2548(6) 0.44404(19) 0.58492(16) 0.0149(8) Uani 1 1 d . .
C8 C -0.2630(6) 0.45308(19) 0.69370(15) 0.0162(8) Uani 1 1 d . .
H8A H -0.4249 0.4326 0.6952 0.019 Uiso 1 1 calc R U
H8B H -0.2756 0.5061 0.6948 0.019 Uiso 1 1 calc R U
C9 C 0.1408(7) 0.45047(19) 0.74764(16) 0.0178(8) Uani 1 1 d . .
H9A H 0.1875 0.4674 0.7060 0.021 Uiso 1 1 calc R U
H9B H 0.1651 0.4902 0.7774 0.021 Uiso 1 1 calc R U
C10 C -0.1196(6) 0.42672(19) 0.74771(15) 0.0145(8) Uani 1 1 d . .
H10 H -0.1952 0.4450 0.7865 0.017 Uiso 1 1 calc R U
C11 C -0.1019(6) 0.34510(19) 0.75238(15) 0.0127(8) Uani 1 1 d . .
H11A H -0.2407 0.3246 0.7742 0.015 Uiso 1 1 calc R U
H11B H -0.0885 0.3228 0.7110 0.015 Uiso 1 1 calc R U
C12 C 0.1241(6) 0.33503(19) 0.78959(14) 0.0121(8) Uani 1 1 d . .
C13 C 0.0895(6) 0.34798(19) 0.85927(16) 0.0133(8) Uani 1 1 d . .
C14 C 0.2492(7) 0.3913(2) 0.89104(16) 0.0209(9) Uani 1 1 d . .
H14 H 0.3806 0.4117 0.8699 0.025 Uiso 1 1 calc R U
C15 C 0.2172(7) 0.4047(2) 0.95375(17) 0.0276(10) Uani 1 1 d . .
H15 H 0.3258 0.4350 0.9750 0.033 Uiso 1 1 calc R U
C16 C 0.0314(7) 0.3749(2) 0.98526(17) 0.0255(9) Uani 1 1 d . .
H16 H 0.0125 0.3838 1.0282 0.031 Uiso 1 1 calc R U
C17 C -0.1280(7) 0.3320(2) 0.95443(16) 0.0223(9) Uani 1 1 d . .
H17 H -0.2577 0.3114 0.9762 0.027 Uiso 1 1 calc R U
C18 C -0.1002(6) 0.3185(2) 0.89166(16) 0.0187(9) Uani 1 1 d . .
H18 H -0.2116 0.2890 0.8707 0.022 Uiso 1 1 calc R U
C20 C 0.1197(6) 0.20009(18) 0.80611(16) 0.0128(7) Uani 1 1 d . .
C21 C 0.1884(7) 0.17051(19) 0.86231(15) 0.0151(8) Uani 1 1 d . .
H21 H 0.3311 0.1862 0.8814 0.018 Uiso 1 1 calc R U
C22 C 0.0518(7) 0.1187(2) 0.89073(16) 0.0188(8) Uani 1 1 d . .
H22 H 0.1007 0.0992 0.9293 0.023 Uiso 1 1 calc R U
C23 C -0.1551(7) 0.09491(19) 0.86363(16) 0.0204(8) Uani 1 1 d . .
H23 H -0.2500 0.0598 0.8837 0.024 Uiso 1 1 calc R U
C24 C -0.2242(6) 0.12276(18) 0.80661(17) 0.0191(8) Uani 1 1 d . .
H24 H -0.3660 0.1064 0.7875 0.023 Uiso 1 1 calc R U
C25 C -0.0865(6) 0.17421(19) 0.77776(16) 0.0156(8) Uani 1 1 d . .
H25 H -0.1321 0.1922 0.7384 0.019 Uiso 1 1 calc R U
C19 C 0.2540(6) 0.26301(18) 0.78076(14) 0.0122(8) Uani 1 1 d . .
H19 H 0.4065 0.2662 0.8042 0.015 Uiso 1 1 calc R U

loop_
_atom_site_aniso_label
_atom_site_aniso_U_11
_atom_site_aniso_U_22
_atom_site_aniso_U_33
_atom_site_aniso_U_23
_atom_site_aniso_U_13
_atom_site_aniso_U_12
Br1 0.01860(16) 0.02203(17) 0.01388(14) -0.0014(2) 0.00374(14) 0.0022(2)
N1 0.026(2) 0.0177(17) 0.0180(15) 0.0024(12) -0.0004(16) -0.0003(15)
N2 0.0124(16) 0.0145(17) 0.0294(18) 0.0009(14) 0.0038(14) -0.0011(13)
O1 0.0204(17) 0.0398(19) 0.0246(14) 0.0102(13) -0.0032(12) 0.0055(13)
O2 0.0332(17) 0.0326(16) 0.0180(13) 0.0046(12) 0.0084(13) -0.0028(13)
O3 0.0238(16) 0.0266(16) 0.0311(15) -0.0010(12) 0.0125(12) 0.0064(13)
O4 0.0134(14) 0.0232(15) 0.0301(15) 0.0028(12) -0.0032(12) 0.0019(12)
O5 0.0119(13) 0.0224(14) 0.0135(11) 0.0011(10) 0.0023(10) 0.0072(11)
O6 0.0143(14) 0.0255(15) 0.0202(13) -0.0016(12) 0.0006(11) 0.0062(11)
O7 0.0107(13) 0.0133(13) 0.0166(12) 0.0035(10) 0.0019(9) -0.0013(10)
C1 0.0118(19) 0.0127(18) 0.0168(17) 0.0020(15) -0.0006(14) -0.0025(14)
C2 0.0096(19) 0.0126(18) 0.0237(18) 0.0011(14) -0.0002(15) -0.0022(14)
C3 0.0152(19) 0.016(2) 0.0153(17) 0.0026(15) 0.0002(15) -0.0011(15)
C4 0.018(2) 0.0123(18) 0.0211(18) -0.0002(15) 0.0051(16) -0.0057(15)
C5 0.0078(19) 0.0105(18) 0.0266(19) 0.0027(15) 0.0018(15) -0.0013(14)
C6 0.0105(18) 0.0122(19) 0.0155(18) -0.0015(15) 0.0002(13) -0.0026(14)
C7 0.0107(18) 0.013(2) 0.0209(19) 0.0000(15) -0.0003(15) -0.0017(15)
C8 0.0120(17) 0.020(2) 0.0161(16) 0.0026(17) 0.0102(15) 0.0050(14)
C9 0.014(2) 0.017(2) 0.0222(19) 0.0020(15) 0.0014(16) 0.0036(17)
C10 0.011(2) 0.018(2) 0.0150(17) -0.0015(14) 0.0028(14) 0.0001(15)
C11 0.0085(19) 0.017(2) 0.0122(17) 0.0000(15) 0.0004(14) 0.0010(14)
C12 0.0099(19) 0.0141(19) 0.0123(16) 0.0012(14) 0.0009(13) -0.0026(15)
C13 0.012(2) 0.013(2) 0.0150(17) 0.0003(15) 0.0006(15) 0.0030(14)
C14 0.018(2) 0.026(2) 0.0191(19) 0.0047(17) 0.0003(15) -0.0069(17)
C15 0.030(3) 0.031(2) 0.0216(19) -0.0040(18) -0.0062(17) -0.010(2)
C16 0.028(2) 0.034(3) 0.0149(18) -0.0042(17) 0.0007(16) -0.0024(19)
C17 0.016(2) 0.031(2) 0.0191(18) -0.0006(17) 0.0068(16) -0.0004(18)
C18 0.017(2) 0.023(2) 0.0167(18) -0.0036(16) -0.0005(15) -0.0032(16)
C20 0.0110(18) 0.0125(17) 0.0149(16) -0.0034(15) 0.0001(16) 0.0017(14)
C21 0.012(2) 0.0165(19) 0.0164(17) -0.0021(15) 0.0007(16) 0.0015(16)
C22 0.022(2) 0.019(2) 0.0152(18) 0.0018(16) 0.0016(16) 0.0002(17)
C23 0.023(2) 0.0139(19) 0.0243(19) -0.0023(15) 0.0091(18) -0.0047(18)
C24 0.0167(19) 0.0171(19) 0.0236(18) -0.0073(17) -0.0005(16) -0.0022(14)
C25 0.016(2) 0.016(2) 0.0143(18) -0.0028(16) -0.0015(15) 0.0019(16)
C19 0.0103(15) 0.016(2) 0.0101(14) 0.0014(14) 0.0008(12) -0.0017(14)

loop_
_atom_type_symbol
_atom_type_description
_atom_type_scat_dispersion_real
_atom_type_scat_dispersion_imag
_atom_type_scat_source
C C 0.0033 0.0016 'International Tables Vol C Tables 4.2.6.8 and 6.1.1.4'
H H 0.0000 0.0000 'International Tables Vol C Tables 4.2.6.8 and 6.1.1.4'
N N 0.0061 0.0033 'International Tables Vol C Tables 4.2.6.8 and 6.1.1.4'
O O 0.0106 0.0060 'International Tables Vol C Tables 4.2.6.8 and 6.1.1.4'
Br Br -0.2901 2.4595 'International Tables Vol C Tables 4.2.6.8 and 6.1.1.4'

loop_
_geom_angle_atom_site_label_1
_geom_angle_atom_site_label_2
_geom_angle_atom_site_label_3
_geom_angle
O1 N1 O2 124.5(3)
O1 N1 C3 118.0(3)
O2 N1 C3 117.6(3)
O4 N2 O3 124.6(3)
O4 N2 C5 118.0(3)
O3 N2 C5 117.4(3)
C7 O5 C8 115.4(3)
C9 O7 C12 108.6(3)
C2 C1 C6 120.8(3)
C2 C1 C7 117.3(3)
C6 C1 C7 121.8(3)
C1 C2 C3 118.4(3)
C1 C2 H2A 120.8
C3 C2 H2A 120.8
C4 C3 C2 122.8(3)
C4 C3 N1 119.6(3)
C2 C3 N1 117.6(3)
C3 C4 C5 116.6(3)
C3 C4 H4A 121.7
C5 C4 H4A 121.7
C4 C5 C6 123.5(3)
C4 C5 N2 118.1(3)
C6 C5 N2 118.4(3)
C5 C6 C1 117.8(3)
C5 C6 H6 121.1
C1 C6 H6 121.1
O6 C7 O5 125.6(3)
O6 C7 C1 122.7(3)
O5 C7 C1 111.6(3)
O5 C8 C10 107.5(3)
O5 C8 H8A 110.2
C10 C8 H8A 110.2
O5 C8 H8B 110.2
C10 C8 H8B 110.2
H8A C8 H8B 108.5
O7 C9 C10 107.1(3)
O7 C9 H9A 110.3
C10 C9 H9A 110.3
O7 C9 H9B 110.3
C10 C9 H9B 110.3
H9A C9 H9B 108.6
C8 C10 C11 114.3(3)
C8 C10 C9 114.8(3)
C11 C10 C9 103.0(3)
C8 C10 H10 108.1
C11 C10 H10 108.1
C9 C10 H10 108.1
C12 C11 C10 102.3(3)
C12 C11 H11A 111.3
C10 C11 H11A 111.3
C12 C11 H11B 111.3
C10 C11 H11B 111.3
H11A C11 H11B 109.2
O7 C12 C11 103.4(3)
O7 C12 C13 109.2(3)
C11 C12 C13 113.2(3)
O7 C12 C19 105.9(3)
C11 C12 C19 116.1(3)
C13 C12 C19 108.6(3)
C14 C13 C18 118.5(3)
C14 C13 C12 119.5(3)
C18 C13 C12 122.0(3)
C13 C14 C15 120.2(4)
C13 C14 H14 119.9
C15 C14 H14 119.9
C16 C15 C14 120.8(4)
C16 C15 H15 119.6
C14 C15 H15 119.6
C15 C16 C17 119.7(3)
C15 C16 H16 120.2
C17 C16 H16 120.2
C16 C17 C18 120.3(4)
C16 C17 H17 119.9
C18 C17 H17 119.9
C17 C18 C13 120.5(3)
C17 C18 H18 119.7
C13 C18 H18 119.7
C21 C20 C25 118.5(3)
C21 C20 C19 119.3(3)
C25 C20 C19 121.9(3)
C22 C21 C20 120.8(4)
C22 C21 H21 119.6
C20 C21 H21 119.6
C23 C22 C21 120.5(3)
C23 C22 H22 119.7
C21 C22 H22 119.7
C22 C23 C24 119.5(3)
C22 C23 H23 120.2
C24 C23 H23 120.2
C25 C24 C23 120.0(3)
C25 C24 H24 120.0
C23 C24 H24 120.0
C24 C25 C20 120.5(3)
C24 C25 H25 119.7
C20 C25 H25 119.7
C20 C19 C12 113.3(3)
C20 C19 Br1 111.7(2)
C12 C19 Br1 110.1(2)
C20 C19 H19 107.1
C12 C19 H19 107.1
Br1 C19 H19 107.1

loop_
_geom_bond_atom_site_label_1
_geom_bond_atom_site_label_2
_geom_bond_distance
Br1 C19 1.978(3)
N1 O1 1.222(4)
N1 O2 1.229(4)
N1 C3 1.465(4)
N2 O4 1.225(4)
N2 O3 1.226(4)
N2 C5 1.476(4)
O5 C7 1.324(4)
O5 C8 1.466(4)
O6 C7 1.203(4)
O7 C9 1.437(4)
O7 C12 1.438(4)
C1 C2 1.383(5)
C1 C6 1.392(5)
C1 C7 1.500(5)
C2 C3 1.393(5)
C2 H2A 0.9500
C3 C4 1.372(5)
C4 C5 1.380(5)
C4 H4A 0.9500
C5 C6 1.384(5)
C6 H6 0.9500
C8 C10 1.503(5)
C8 H8A 0.9900
C8 H8B 0.9900
C9 C10 1.533(5)
C9 H9A 0.9900
C9 H9B 0.9900
C10 C11 1.527(5)
C10 H10 1.0000
C11 C12 1.519(5)
C11 H11A 0.9900
C11 H11B 0.9900
C12 C13 1.538(5)
C12 C19 1.540(5)
C13 C14 1.390(5)
C13 C18 1.391(5)
C14 C15 1.391(5)
C14 H14 0.9500
C15 C16 1.367(6)
C15 H15 0.9500
C16 C17 1.376(6)
C16 H16 0.9500
C17 C18 1.389(5)
C17 H17 0.9500
C18 H18 0.9500
C20 C21 1.389(5)
C20 C25 1.400(5)
C20 C19 1.499(5)
C21 C22 1.379(5)
C21 H21 0.9500
C22 C23 1.378(5)
C22 H22 0.9500
C23 C24 1.393(5)
C23 H23 0.9500
C24 C25 1.382(5)
C24 H24 0.9500
C25 H25 0.9500
C19 H19 1.0000

loop_
_geom_torsion_atom_site_label_1
_geom_torsion_atom_site_label_2
_geom_torsion_atom_site_label_3
_geom_torsion_atom_site_label_4
_geom_torsion
C6 C1 C2 C3 -0.2(5)
C7 C1 C2 C3 -178.9(3)
C1 C2 C3 C4 -0.5(5)
C1 C2 C3 N1 178.8(3)
O1 N1 C3 C4 154.9(3)
O2 N1 C3 C4 -24.2(5)
O1 N1 C3 C2 -24.5(5)
O2 N1 C3 C2 156.4(3)
C2 C3 C4 C5 1.3(5)
N1 C3 C4 C5 -178.0(3)
C3 C4 C5 C6 -1.5(5)
C3 C4 C5 N2 177.2(3)
O4 N2 C5 C4 176.2(3)
O3 N2 C5 C4 -3.3(5)
O4 N2 C5 C6 -5.1(5)
O3 N2 C5 C6 175.4(3)
C4 C5 C6 C1 0.8(5)
N2 C5 C6 C1 -177.8(3)
C2 C1 C6 C5 0.0(5)
C7 C1 C6 C5 178.7(3)
C8 O5 C7 O6 -0.7(5)
C8 O5 C7 C1 179.4(3)
C2 C1 C7 O6 6.9(5)
C6 C1 C7 O6 -171.8(3)
C2 C1 C7 O5 -173.3(3)
C6 C1 C7 O5 8.1(5)
C7 O5 C8 C10 174.8(3)
C12 O7 C9 C10 -13.2(3)
O5 C8 C10 C11 -63.3(4)
O5 C8 C10 C9 55.4(4)
O7 C9 C10 C8 -137.0(3)
O7 C9 C10 C11 -12.1(3)
C8 C10 C11 C12 156.4(3)
C9 C10 C11 C12 31.1(3)
C9 O7 C12 C11 33.3(3)
C9 O7 C12 C13 -87.4(3)
C9 O7 C12 C19 155.9(2)
C10 C11 C12 O7 -39.7(3)
C10 C11 C12 C13 78.2(3)
C10 C11 C12 C19 -155.2(3)
O7 C12 C13 C14 -17.9(4)
C11 C12 C13 C14 -132.5(3)
C19 C12 C13 C14 97.1(4)
O7 C12 C13 C18 161.0(3)
C11 C12 C13 C18 46.5(5)
C19 C12 C13 C18 -84.0(4)
C18 C13 C14 C15 -0.4(6)
C12 C13 C14 C15 178.6(3)
C13 C14 C15 C16 1.0(6)
C14 C15 C16 C17 -1.0(7)
C15 C16 C17 C18 0.3(6)
C16 C17 C18 C13 0.3(6)
C14 C13 C18 C17 -0.3(6)
C12 C13 C18 C17 -179.2(3)
C25 C20 C21 C22 -2.4(5)
C19 C20 C21 C22 171.8(3)
C20 C21 C22 C23 0.4(6)
C21 C22 C23 C24 1.0(5)
C22 C23 C24 C25 -0.4(5)
C23 C24 C25 C20 -1.6(5)
C21 C20 C25 C24 3.0(5)
C19 C20 C25 C24 -171.1(3)
C21 C20 C19 C12 -102.7(4)
C25 C20 C19 C12 71.3(4)
C21 C20 C19 Br1 132.3(3)
C25 C20 C19 Br1 -53.7(4)
O7 C12 C19 C20 177.8(3)
C11 C12 C19 C20 -68.1(4)
C13 C12 C19 C20 60.7(4)
O7 C12 C19 Br1 -56.3(3)
C11 C12 C19 Br1 57.8(3)
C13 C12 C19 Br1 -173.4(2)
